data_7028706
loop_
_publ_author_name
'Constable, Edwin C.'
'Housecroft, Catherine E.'
'Schneider, Gabriel E.'
'Zampese, Jennifer A.'
'Bolink, Henk J.'
'Perteg\'as, Antonio'
'Roldan-Carmona, Cristina'

_publ_section_title
;
 Red emitting [Ir(C^N)2(N^N)](+) complexes employing bidentate
 2,2':6',2''-terpyridine ligands for light-emitting electrochemical cells.
;
_journal_issue 12
_journal_name_full 'Dalton transactions (Cambridge, England : 2003)'
_journal_page_first 4653
_journal_page_last 4667
_journal_paper_doi 10.1039/c3dt53477d
_journal_volume 43
_journal_year 2014
_chemical_formula_moiety 'C37 H33 Ir N7, F6 P'
_chemical_formula_sum 'C37 H33 F6 Ir N7 P'
_chemical_formula_weight 912.89
_chemical_name_systematic
; 
 ? 
;
_space_group_IT_number 14
_symmetry_cell_setting monoclinic
_symmetry_space_group_name_Hall '-P 2yn'
_symmetry_space_group_name_H-M 'P 1 21/n 1'
_atom_sites_solution_hydrogens geom
_atom_sites_solution_primary direct
_atom_sites_solution_secondary difmap
_audit_creation_method SHELXL-97
_cell_angle_alpha 90.00
_cell_angle_beta 94.874(5)
_cell_angle_gamma 90.00
_cell_formula_units_Z 4
_cell_length_a 12.7713(7)
_cell_length_b 21.4055(16)
_cell_length_c 12.8079(8)
_cell_measurement_reflns_used 18997
_cell_measurement_temperature 173(2)
_cell_measurement_theta_max 64.07
_cell_measurement_theta_min 5.67
_cell_volume 3488.7(4)
_computing_cell_refinement 'Stoe IPDS'
_computing_data_collection 'Stoe IPDS'
_computing_data_reduction 'Stoe IPDS'
_computing_molecular_graphics 'Bruker SHELXTL'
_computing_publication_material 'Bruker SHELXTL'
_computing_structure_refinement 'SHELXL-97 (Sheldrick, 1997)'
_computing_structure_solution 'SHELXS-97 (Sheldrick, 1990)'
_diffrn_ambient_temperature 173(2)
_diffrn_measured_fraction_theta_full 0.998
_diffrn_measured_fraction_theta_max 0.998
_diffrn_measurement_device_type 'Stoe IPDS'
_diffrn_measurement_method '\w scans'
_diffrn_radiation_monochromator graphite
_diffrn_radiation_source 'fine-focus sealed tube'
_diffrn_radiation_type MoK\a
_diffrn_radiation_wavelength 0.71073
_diffrn_reflns_av_R_equivalents 0.0726
_diffrn_reflns_av_sigmaI/netI 0.0269
_diffrn_reflns_limit_h_max 17
_diffrn_reflns_limit_h_min -17
_diffrn_reflns_limit_k_max 30
_diffrn_reflns_limit_k_min -30
_diffrn_reflns_limit_l_max 18
_diffrn_reflns_limit_l_min -18
_diffrn_reflns_number 93669
_diffrn_reflns_theta_full 30.00
_diffrn_reflns_theta_max 30.00
_diffrn_reflns_theta_min 2.36
_exptl_absorpt_coefficient_mu 3.944
_exptl_absorpt_correction_T_max 0.5059
_exptl_absorpt_correction_T_min 0.3841
_exptl_absorpt_correction_type multi-scan
_exptl_absorpt_process_details '(Blessing 1951)'
_exptl_crystal_colour yellow
_exptl_crystal_density_diffrn 1.738
_exptl_crystal_density_method 'not measured'
_exptl_crystal_description block
_exptl_crystal_F_000 1800
_exptl_crystal_size_max 0.30
_exptl_crystal_size_mid 0.20
_exptl_crystal_size_min 0.20
_refine_diff_density_max 0.596
_refine_diff_density_min -2.396
_refine_diff_density_rms 0.102
_refine_ls_extinction_method none
_refine_ls_goodness_of_fit_ref 1.167
_refine_ls_hydrogen_treatment constr
_refine_ls_matrix_type full
_refine_ls_number_parameters 473
_refine_ls_number_reflns 10141
_refine_ls_number_restraints 6
_refine_ls_restrained_S_all 1.170
_refine_ls_R_factor_all 0.0251
_refine_ls_R_factor_gt 0.0234
_refine_ls_shift/su_max 0.005
_refine_ls_shift/su_mean 0.000
_refine_ls_structure_factor_coef Fsqd
_refine_ls_weighting_details 'calc w=1/[\s^2^(Fo^2^)+(0.0230P)^2^+3.0535P] where P=(Fo^2^+2Fc^2^)/3'
_refine_ls_weighting_scheme calc
_refine_ls_wR_factor_gt 0.0575
_refine_ls_wR_factor_ref 0.0582
_reflns_number_gt 9710
_reflns_number_total 10141
_reflns_threshold_expression >2sigma(I)
_cod_data_source_file c3dt53477d.txt
_cod_data_source_block gs064
_cod_depositor_comments
;
The following automatic conversions were performed:

'_symmetry_cell_setting' value 'Monoclinic' changed to 'monoclinic'
according to
/usr/data/users/saulius/automatic-downloads/current/RSC/lib/dictionaries/cif_core.dic
dictionary named 'cif_core.dic' version 2.4.2 from 2011-04-26.

Automatic conversion script
Id: cif_fix_values 2281 2013-09-26 08:29:07Z andrius 
;
_cod_original_sg_symbol_Hall -P2yn
_cod_original_sg_symbol_H-M P2(1)/n
_cod_database_code 7028706

loop_
_symmetry_equiv_pos_as_xyz
'x, y, z'
'-x+1/2, y+1/2, -z+1/2'
'-x, -y, -z'
'x-1/2, -y-1/2, z-1/2'

loop_
_atom_site_label
_atom_site_type_symbol
_atom_site_fract_x
_atom_site_fract_y
_atom_site_fract_z
_atom_site_U_iso_or_equiv
_atom_site_adp_type
_atom_site_occupancy
_atom_site_symmetry_multiplicity
_atom_site_calc_flag
_atom_site_refinement_flags
Ir1 Ir 0.763413(5) 0.216997(3) 0.826743(5) 0.01581(3) Uani 1 1 d .
N1 N 0.89808(14) 0.27348(8) 0.80481(14) 0.0198(3) Uani 1 1 d .
N2 N 0.79840(14) 0.19711(9) 0.66309(13) 0.0200(3) Uani 1 1 d .
N3 N 0.57684(19) 0.13567(15) 0.62156(19) 0.0450(6) Uani 1 1 d .
C1 C 0.94519(19) 0.31103(11) 0.87865(18) 0.0268(4) Uani 1 1 d .
H1A H 0.9252 0.3081 0.9482 0.032 Uiso 1 1 calc R
C2 C 1.0217(2) 0.35372(13) 0.8571(2) 0.0367(5) Uani 1 1 d .
H2A H 1.0539 0.3794 0.9112 0.044 Uiso 1 1 calc R
C3 C 1.0506(2) 0.35846(14) 0.7560(2) 0.0433(7) Uani 1 1 d .
H3A H 1.1024 0.3878 0.7393 0.052 Uiso 1 1 calc R
C4 C 1.0032(2) 0.31990(14) 0.6796(2) 0.0383(6) Uani 1 1 d .
H4A H 1.0217 0.3226 0.6095 0.046 Uiso 1 1 calc R
C5 C 0.92794(19) 0.27705(10) 0.70650(18) 0.0246(4) Uani 1 1 d .
C6 C 0.88039(18) 0.23098(11) 0.63182(17) 0.0234(4) Uani 1 1 d .
C7 C 0.9231(2) 0.22013(12) 0.5371(2) 0.0322(5) Uani 1 1 d .
H7A H 0.9803 0.2447 0.5179 0.039 Uiso 1 1 calc R
C8 C 0.8821(2) 0.17365(14) 0.4712(2) 0.0376(6) Uani 1 1 d .
H8A H 0.9093 0.1663 0.4056 0.045 Uiso 1 1 calc R
C9 C 0.8006(2) 0.13825(13) 0.50295(19) 0.0334(5) Uani 1 1 d .
H9A H 0.7721 0.1052 0.4600 0.040 Uiso 1 1 calc R
C10 C 0.76018(17) 0.15115(11) 0.59847(17) 0.0250(4) Uani 1 1 d .
C11 C 0.6725(2) 0.11043(13) 0.62608(18) 0.0315(5) Uani 1 1 d .
C12 C 0.6933(3) 0.04767(15) 0.6450(3) 0.0470(7) Uani 1 1 d .
H12A H 0.7632 0.0321 0.6473 0.056 Uiso 1 1 calc R
C13 C 0.6103(4) 0.0083(2) 0.6603(4) 0.0695(12) Uani 1 1 d .
H13A H 0.6220 -0.0349 0.6737 0.083 Uiso 1 1 calc R
C14 C 0.5120(3) 0.0323(2) 0.6561(3) 0.0676(12) Uani 1 1 d .
H14A H 0.4537 0.0061 0.6660 0.081 Uiso 1 1 calc R
C15 C 0.4972(3) 0.0953(2) 0.6371(3) 0.0604(11) Uani 1 1 d U
H15A H 0.4277 0.1114 0.6348 0.072 Uiso 1 1 calc R
C16 C 0.75636(16) 0.24243(10) 0.97648(15) 0.0198(3) Uani 1 1 d .
C17 C 0.71225(17) 0.30156(11) 0.99172(16) 0.0223(4) Uani 1 1 d .
C18 C 0.7050(2) 0.32744(13) 1.09095(19) 0.0318(5) Uani 1 1 d .
H18A H 0.6765 0.3680 1.0985 0.038 Uiso 1 1 calc R
C19 C 0.7401(2) 0.29266(15) 1.17777(19) 0.0368(6) Uani 1 1 d .
H19A H 0.7352 0.3092 1.2460 0.044 Uiso 1 1 calc R
C20 C 0.7823(2) 0.23404(14) 1.16616(19) 0.0352(5) Uani 1 1 d .
H20A H 0.8060 0.2105 1.2265 0.042 Uiso 1 1 calc R
C21 C 0.7906(2) 0.20880(11) 1.06634(17) 0.0270(4) Uani 1 1 d .
H21A H 0.8199 0.1683 1.0597 0.032 Uiso 1 1 calc R
N4 N 0.68233(15) 0.29823(9) 0.80739(14) 0.0212(3) Uani 1 1 d .
N5 N 0.67480(15) 0.33225(8) 0.89742(14) 0.0229(3) Uani 1 1 d .
C22 C 0.5977(3) 0.43521(13) 0.9523(3) 0.0442(7) Uani 1 1 d .
H22A H 0.5526 0.4180 1.0035 0.066 Uiso 1 1 calc R
H22B H 0.5619 0.4705 0.9157 0.066 Uiso 1 1 calc R
H22C H 0.6640 0.4496 0.9886 0.066 Uiso 1 1 calc R
C23 C 0.6196(2) 0.38597(11) 0.8749(2) 0.0314(5) Uani 1 1 d .
C24 C 0.5902(2) 0.38470(12) 0.7694(2) 0.0354(5) Uani 1 1 d .
H24A H 0.5501 0.4156 0.7306 0.043 Uiso 1 1 calc R
C25 C 0.63013(19) 0.32956(11) 0.72938(18) 0.0284(4) Uani 1 1 d .
C26 C 0.6174(3) 0.30562(15) 0.6201(2) 0.0407(6) Uani 1 1 d .
H26A H 0.6821 0.3133 0.5860 0.061 Uiso 1 1 calc R
H26B H 0.5586 0.3271 0.5813 0.061 Uiso 1 1 calc R
H26C H 0.6033 0.2606 0.6210 0.061 Uiso 1 1 calc R
C27 C 0.63486(15) 0.16691(10) 0.85224(15) 0.0190(3) Uani 1 1 d .
C28 C 0.65407(17) 0.10584(10) 0.88795(17) 0.0231(4) Uani 1 1 d .
C29 C 0.5758(2) 0.06702(13) 0.9204(2) 0.0356(5) Uani 1 1 d .
H29A H 0.5920 0.0262 0.9461 0.043 Uiso 1 1 calc R
C30 C 0.4738(2) 0.08913(15) 0.9144(2) 0.0389(6) Uani 1 1 d .
H30A H 0.4189 0.0631 0.9350 0.047 Uiso 1 1 calc R
C31 C 0.45121(18) 0.14881(14) 0.87881(19) 0.0335(5) Uani 1 1 d .
H31A H 0.3809 0.1637 0.8747 0.040 Uiso 1 1 calc R
C32 C 0.53114(17) 0.18728(12) 0.84891(17) 0.0253(4) Uani 1 1 d .
H32A H 0.5145 0.2285 0.8256 0.030 Uiso 1 1 calc R
N6 N 0.82944(14) 0.13275(8) 0.86179(14) 0.0196(3) Uani 1 1 d .
N7 N 0.76099(15) 0.08707(8) 0.88872(15) 0.0233(3) Uani 1 1 d .
C33 C 0.7644(3) -0.02888(12) 0.9316(3) 0.0419(6) Uani 1 1 d .
H33A H 0.7367 -0.0253 1.0005 0.063 Uiso 1 1 calc R
H33B H 0.8177 -0.0619 0.9338 0.063 Uiso 1 1 calc R
H33C H 0.7070 -0.0392 0.8788 0.063 Uiso 1 1 calc R
C34 C 0.8129(2) 0.03183(11) 0.9040(2) 0.0296(5) Uani 1 1 d .
C35 C 0.9163(2) 0.04323(11) 0.8881(2) 0.0312(5) Uani 1 1 d .
H35A H 0.9720 0.0137 0.8939 0.037 Uiso 1 1 calc R
C36 C 0.92394(17) 0.10622(11) 0.86200(18) 0.0247(4) Uani 1 1 d .
C37 C 1.01895(18) 0.14111(12) 0.8367(2) 0.0322(5) Uani 1 1 d .
H37A H 1.0139 0.1508 0.7617 0.048 Uiso 1 1 calc R
H37B H 1.0815 0.1155 0.8547 0.048 Uiso 1 1 calc R
H37C H 1.0242 0.1800 0.8771 0.048 Uiso 1 1 calc R
P1 P 0.79907(5) 0.01537(3) 1.24593(5) 0.03263(13) Uani 1 1 d .
F10 F 0.69701(14) 0.03445(9) 1.17377(15) 0.0484(4) Uani 1 1 d .
F11 F 0.86749(15) 0.02157(11) 1.14885(15) 0.0547(5) Uani 1 1 d .
F12 F 0.82217(19) 0.08659(10) 1.27384(17) 0.0625(6) Uani 1 1 d .
F13 F 0.73139(18) 0.01099(13) 1.34509(17) 0.0666(7) Uani 1 1 d .
F14 F 0.77347(19) -0.05599(10) 1.2176(2) 0.0723(7) Uani 1 1 d .
F15 F 0.90129(17) -0.00563(15) 1.3157(2) 0.0811(9) Uani 1 1 d .

loop_
_atom_site_aniso_label
_atom_site_aniso_U_11
_atom_site_aniso_U_22
_atom_site_aniso_U_33
_atom_site_aniso_U_23
_atom_site_aniso_U_13
_atom_site_aniso_U_12
Ir1 0.01490(4) 0.01691(4) 0.01619(4) -0.00034(2) 0.00464(3) -0.00020(2)
N1 0.0186(8) 0.0188(7) 0.0225(8) -0.0007(6) 0.0054(6) -0.0028(6)
N2 0.0186(8) 0.0230(8) 0.0191(7) -0.0017(6) 0.0054(6) -0.0014(6)
N3 0.0268(11) 0.0774(19) 0.0310(11) -0.0109(11) 0.0043(9) -0.0069(11)
C1 0.0263(10) 0.0283(10) 0.0259(10) -0.0032(8) 0.0037(8) -0.0058(8)
C2 0.0356(13) 0.0349(12) 0.0398(13) -0.0071(10) 0.0042(10) -0.0156(11)
C3 0.0436(15) 0.0422(15) 0.0459(15) -0.0023(12) 0.0135(12) -0.0260(12)
C4 0.0419(14) 0.0411(14) 0.0338(12) 0.0009(10) 0.0142(11) -0.0210(12)
C5 0.0247(10) 0.0244(10) 0.0257(10) 0.0012(8) 0.0080(8) -0.0045(8)
C6 0.0234(10) 0.0257(9) 0.0220(9) 0.0006(8) 0.0080(8) -0.0033(8)
C7 0.0320(12) 0.0398(13) 0.0270(11) -0.0013(9) 0.0151(9) -0.0074(9)
C8 0.0406(14) 0.0491(15) 0.0255(11) -0.0088(10) 0.0176(10) -0.0062(12)
C9 0.0342(12) 0.0412(13) 0.0263(11) -0.0119(9) 0.0114(9) -0.0065(10)
C10 0.0229(9) 0.0311(10) 0.0217(9) -0.0053(8) 0.0064(7) -0.0027(8)
C11 0.0288(11) 0.0430(13) 0.0237(10) -0.0145(9) 0.0090(8) -0.0136(10)
C12 0.0489(17) 0.0377(14) 0.0575(18) -0.0152(13) 0.0219(14) -0.0168(13)
C13 0.078(3) 0.054(2) 0.080(3) -0.0186(19) 0.029(2) -0.039(2)
C14 0.062(2) 0.084(3) 0.060(2) -0.022(2) 0.0195(18) -0.047(2)
C15 0.0292(14) 0.115(3) 0.0376(15) -0.0179(18) 0.0068(11) -0.0171(17)
C16 0.0177(8) 0.0238(9) 0.0182(8) -0.0018(7) 0.0040(7) -0.0011(7)
C17 0.0201(9) 0.0260(9) 0.0212(9) -0.0035(7) 0.0046(7) 0.0001(7)
C18 0.0331(12) 0.0363(12) 0.0267(11) -0.0114(9) 0.0070(9) 0.0013(10)
C19 0.0395(15) 0.0511(16) 0.0204(11) -0.0109(10) 0.0053(10) -0.0016(11)
C20 0.0383(14) 0.0464(14) 0.0203(10) 0.0018(10) -0.0001(9) 0.0007(11)
C21 0.0287(11) 0.0327(11) 0.0194(9) 0.0016(8) 0.0005(8) 0.0002(8)
N4 0.0229(8) 0.0206(7) 0.0206(8) 0.0014(6) 0.0053(6) 0.0052(6)
N5 0.0246(9) 0.0198(8) 0.0252(8) -0.0018(6) 0.0070(7) 0.0043(6)
C22 0.0537(17) 0.0303(12) 0.0499(16) -0.0064(11) 0.0125(13) 0.0162(12)
C23 0.0322(12) 0.0244(10) 0.0390(12) 0.0019(9) 0.0119(10) 0.0094(9)
C24 0.0377(13) 0.0312(12) 0.0386(13) 0.0097(10) 0.0098(10) 0.0162(10)
C25 0.0298(11) 0.0300(11) 0.0259(10) 0.0060(8) 0.0055(8) 0.0074(9)
C26 0.0483(16) 0.0487(16) 0.0245(11) 0.0056(11) 0.0001(10) 0.0146(13)
C27 0.0161(8) 0.0241(9) 0.0175(8) -0.0021(7) 0.0049(6) -0.0015(7)
C28 0.0188(9) 0.0251(9) 0.0265(10) 0.0005(8) 0.0074(7) -0.0024(7)
C29 0.0296(12) 0.0317(12) 0.0471(14) 0.0090(10) 0.0127(10) -0.0082(9)
C30 0.0241(11) 0.0491(15) 0.0451(14) 0.0073(12) 0.0125(10) -0.0125(11)
C31 0.0176(9) 0.0519(15) 0.0318(11) 0.0022(11) 0.0071(8) -0.0032(10)
C32 0.0189(9) 0.0348(11) 0.0229(9) 0.0021(8) 0.0049(7) 0.0019(8)
N6 0.0176(7) 0.0173(7) 0.0248(8) 0.0021(6) 0.0065(6) 0.0010(6)
N7 0.0226(8) 0.0181(7) 0.0304(9) 0.0030(7) 0.0097(7) -0.0009(6)
C33 0.0524(17) 0.0192(10) 0.0567(17) 0.0048(11) 0.0207(14) 0.0015(10)
C34 0.0351(12) 0.0198(9) 0.0355(12) 0.0035(8) 0.0125(10) 0.0045(8)
C35 0.0317(12) 0.0246(10) 0.0389(12) 0.0055(9) 0.0128(10) 0.0101(9)
C36 0.0213(9) 0.0263(10) 0.0276(10) 0.0003(8) 0.0086(8) 0.0047(8)
C37 0.0189(10) 0.0354(12) 0.0435(13) 0.0049(10) 0.0093(9) 0.0038(9)
P1 0.0220(3) 0.0398(3) 0.0365(3) -0.0003(3) 0.0052(2) 0.0019(2)
F10 0.0323(8) 0.0535(11) 0.0579(11) -0.0139(9) -0.0055(7) 0.0176(8)
F11 0.0413(10) 0.0794(14) 0.0463(10) -0.0043(10) 0.0205(8) 0.0089(9)
F12 0.0734(14) 0.0549(12) 0.0612(12) -0.0272(10) 0.0186(11) -0.0240(11)
F13 0.0488(11) 0.1038(19) 0.0504(11) -0.0036(12) 0.0223(9) -0.0260(12)
F14 0.0595(13) 0.0331(10) 0.124(2) -0.0036(12) 0.0076(14) 0.0078(9)
F15 0.0343(10) 0.132(2) 0.0739(15) 0.0439(16) -0.0122(10) 0.0000(13)

loop_
_atom_type_symbol
_atom_type_description
_atom_type_scat_dispersion_real
_atom_type_scat_dispersion_imag
_atom_type_scat_source
C C 0.0033 0.0016 'International Tables Vol C Tables 4.2.6.8 and 6.1.1.4'
H H 0.0000 0.0000 'International Tables Vol C Tables 4.2.6.8 and 6.1.1.4'
N N 0.0061 0.0033 'International Tables Vol C Tables 4.2.6.8 and 6.1.1.4'
F F 0.0171 0.0103 'International Tables Vol C Tables 4.2.6.8 and 6.1.1.4'
P P 0.1023 0.0942 'International Tables Vol C Tables 4.2.6.8 and 6.1.1.4'
Ir Ir -1.4442 7.9887 'International Tables Vol C Tables 4.2.6.8 and 6.1.1.4'

loop_
_geom_angle_atom_site_label_1
_geom_angle_atom_site_label_2
_geom_angle_atom_site_label_3
_geom_angle
C16 Ir1 C27 83.43(8)
C16 Ir1 N6 94.68(8)
C27 Ir1 N6 79.60(8)
C16 Ir1 N4 79.63(8)
C27 Ir1 N4 93.52(8)
N6 Ir1 N4 171.60(7)
C16 Ir1 N1 94.25(8)
C27 Ir1 N1 177.30(7)
N6 Ir1 N1 102.01(7)
N4 Ir1 N1 84.68(7)
C16 Ir1 N2 169.96(7)
C27 Ir1 N2 106.48(7)
N6 Ir1 N2 85.71(7)
N4 Ir1 N2 100.98(7)
N1 Ir1 N2 75.88(7)
C1 N1 C5 118.55(19)
C1 N1 Ir1 124.21(15)
C5 N1 Ir1 116.66(15)
C10 N2 C6 117.05(18)
C10 N2 Ir1 128.82(14)
C6 N2 Ir1 113.39(14)
C11 N3 C15 115.5(3)
N1 C1 C2 122.5(2)
N1 C1 H1A 118.8
C2 C1 H1A 118.8
C3 C2 C1 119.1(2)
C3 C2 H2A 120.5
C1 C2 H2A 120.5
C2 C3 C4 119.0(2)
C2 C3 H3A 120.5
C4 C3 H3A 120.5
C3 C4 C5 119.3(2)
C3 C4 H4A 120.4
C5 C4 H4A 120.4
N1 C5 C4 121.6(2)
N1 C5 C6 115.84(19)
C4 C5 C6 122.5(2)
N2 C6 C7 122.4(2)
N2 C6 C5 116.85(18)
C7 C6 C5 120.6(2)
C8 C7 C6 119.8(2)
C8 C7 H7A 120.1
C6 C7 H7A 120.1
C9 C8 C7 118.3(2)
C9 C8 H8A 120.8
C7 C8 H8A 120.8
C8 C9 C10 119.7(2)
C8 C9 H9A 120.2
C10 C9 H9A 120.2
N2 C10 C9 122.7(2)
N2 C10 C11 121.49(18)
C9 C10 C11 115.8(2)
N3 C11 C12 124.2(3)
N3 C11 C10 117.3(3)
C12 C11 C10 118.2(2)
C13 C12 C11 118.5(4)
C13 C12 H12A 120.7
C11 C12 H12A 120.7
C14 C13 C12 118.9(4)
C14 C13 H13A 120.6
C12 C13 H13A 120.6
C13 C14 C15 119.5(3)
C13 C14 H14A 120.3
C15 C14 H14A 120.3
N3 C15 C14 123.5(4)
N3 C15 H15A 118.2
C14 C15 H15A 118.2
C21 C16 C17 116.80(19)
C21 C16 Ir1 127.80(17)
C17 C16 Ir1 115.39(15)
C18 C17 C16 122.8(2)
C18 C17 N5 123.1(2)
C16 C17 N5 114.08(18)
C19 C18 C17 118.5(2)
C19 C18 H18A 120.8
C17 C18 H18A 120.8
C20 C19 C18 120.5(2)
C20 C19 H19A 119.8
C18 C19 H19A 119.8
C19 C20 C21 120.7(2)
C19 C20 H20A 119.7
C21 C20 H20A 119.7
C16 C21 C20 120.7(2)
C16 C21 H21A 119.6
C20 C21 H21A 119.6
C25 N4 N5 107.20(18)
C25 N4 Ir1 137.74(16)
N5 N4 Ir1 115.05(13)
C23 N5 N4 109.92(19)
C23 N5 C17 134.3(2)
N4 N5 C17 115.18(17)
C23 C22 H22A 109.5
C23 C22 H22B 109.5
H22A C22 H22B 109.5
C23 C22 H22C 109.5
H22A C22 H22C 109.5
H22B C22 H22C 109.5
N5 C23 C24 106.5(2)
N5 C23 C22 125.3(2)
C24 C23 C22 128.2(2)
C23 C24 C25 107.4(2)
C23 C24 H24A 126.3
C25 C24 H24A 126.3
N4 C25 C24 108.9(2)
N4 C25 C26 122.6(2)
C24 C25 C26 128.4(2)
C25 C26 H26A 109.5
C25 C26 H26B 109.5
H26A C26 H26B 109.5
C25 C26 H26C 109.5
H26A C26 H26C 109.5
H26B C26 H26C 109.5
C32 C27 C28 116.28(19)
C32 C27 Ir1 128.03(17)
C28 C27 Ir1 115.35(15)
C29 C28 C27 123.0(2)
C29 C28 N7 122.9(2)
C27 C28 N7 114.05(18)
C30 C29 C28 118.5(2)
C30 C29 H29A 120.8
C28 C29 H29A 120.8
C31 C30 C29 120.4(2)
C31 C30 H30A 119.8
C29 C30 H30A 119.8
C30 C31 C32 120.1(2)
C30 C31 H31A 119.9
C32 C31 H31A 119.9
C31 C32 C27 121.7(2)
C31 C32 H32A 119.2
C27 C32 H32A 119.2
C36 N6 N7 106.93(17)
C36 N6 Ir1 137.68(15)
N7 N6 Ir1 115.29(13)
C34 N7 N6 109.97(18)
C34 N7 C28 134.55(19)
N6 N7 C28 115.33(17)
C34 C33 H33A 109.5
C34 C33 H33B 109.5
H33A C33 H33B 109.5
C34 C33 H33C 109.5
H33A C33 H33C 109.5
H33B C33 H33C 109.5
N7 C34 C35 106.7(2)
N7 C34 C33 125.6(2)
C35 C34 C33 127.7(2)
C34 C35 C36 107.2(2)
C34 C35 H35A 126.4
C36 C35 H35A 126.4
N6 C36 C35 109.3(2)
N6 C36 C37 122.8(2)
C35 C36 C37 127.9(2)
C36 C37 H37A 109.5
C36 C37 H37B 109.5
H37A C37 H37B 109.5
C36 C37 H37C 109.5
H37A C37 H37C 109.5
H37B C37 H37C 109.5
F15 P1 F11 89.05(13)
F15 P1 F10 178.14(15)
F11 P1 F10 90.11(11)
F15 P1 F12 90.98(16)
F11 P1 F12 89.55(12)
F10 P1 F12 90.67(13)
F15 P1 F14 89.98(16)
F11 P1 F14 91.02(14)
F10 P1 F14 88.38(12)
F12 P1 F14 178.90(14)
F15 P1 F13 90.60(14)
F11 P1 F13 178.37(14)
F10 P1 F13 90.29(13)
F12 P1 F13 88.86(13)
F14 P1 F13 90.58(14)

loop_
_geom_bond_atom_site_label_1
_geom_bond_atom_site_label_2
_geom_bond_distance
Ir1 C16 2.0030(19)
Ir1 C27 2.011(2)
Ir1 N6 2.0250(17)
Ir1 N4 2.0281(18)
Ir1 N1 2.1402(17)
Ir1 N2 2.2212(17)
N1 C1 1.344(3)
N1 C5 1.348(3)
N2 C10 1.350(3)
N2 C6 1.361(3)
N3 C11 1.333(4)
N3 C15 1.362(5)
C1 C2 1.382(3)
C1 H1A 0.9500
C2 C3 1.380(4)
C2 H2A 0.9500
C3 C4 1.380(4)
C3 H3A 0.9500
C4 C5 1.393(3)
C4 H4A 0.9500
C5 C6 1.469(3)
C6 C7 1.391(3)
C7 C8 1.379(4)
C7 H7A 0.9500
C8 C9 1.376(4)
C8 H8A 0.9500
C9 C10 1.395(3)
C9 H9A 0.9500
C10 C11 1.485(3)
C11 C12 1.387(4)
C12 C13 1.382(4)
C12 H12A 0.9500
C13 C14 1.354(7)
C13 H13A 0.9500
C14 C15 1.380(7)
C14 H14A 0.9500
C15 H15A 0.9500
C16 C21 1.396(3)
C16 C17 1.406(3)
C17 C18 1.397(3)
C17 N5 1.422(3)
C18 C19 1.381(4)
C18 H18A 0.9500
C19 C20 1.379(4)
C19 H19A 0.9500
C20 C21 1.400(3)
C20 H20A 0.9500
C21 H21A 0.9500
N4 C25 1.334(3)
N4 N5 1.374(2)
N5 C23 1.366(3)
C22 C23 1.490(4)
C22 H22A 0.9800
C22 H22B 0.9800
C22 H22C 0.9800
C23 C24 1.372(4)
C24 C25 1.400(3)
C24 H24A 0.9500
C25 C26 1.486(4)
C26 H26A 0.9800
C26 H26B 0.9800
C26 H26C 0.9800
C27 C32 1.392(3)
C27 C28 1.400(3)
C28 C29 1.391(3)
C28 N7 1.423(3)
C29 C30 1.382(4)
C29 H29A 0.9500
C30 C31 1.379(4)
C30 H30A 0.9500
C31 C32 1.390(3)
C31 H31A 0.9500
C32 H32A 0.9500
N6 C36 1.333(3)
N6 N7 1.375(2)
N7 C34 1.362(3)
C33 C34 1.495(3)
C33 H33A 0.9800
C33 H33B 0.9800
C33 H33C 0.9800
C34 C35 1.375(3)
C35 C36 1.395(3)
C35 H35A 0.9500
C36 C37 1.484(3)
C37 H37A 0.9800
C37 H37B 0.9800
C37 H37C 0.9800
P1 F15 1.583(2)
P1 F11 1.5848(19)
P1 F10 1.5860(18)
P1 F12 1.588(2)
P1 F14 1.597(2)
P1 F13 1.599(2)
